data_1528706
loop_
_publ_author_name
'Lundgren, G.'
'Sillen, L.G.'

_publ_section_title
;
 Die Kristallstruktur von Th (O H)2 Cr O4 H2 O. Die Th (O H)2-Kette, ein
 neues Strukturelement.
;
_journal_name_full Naturwissenschaften
_journal_page_first 345
_journal_page_last 346
_journal_volume 36
_journal_year 1949
_chemical_formula_sum 'Cr H4 O7 Th'
_chemical_name_systematic '(Th (O H)2) (Cr O4) (H2 O)'
_space_group_IT_number 11
_symmetry_space_group_name_Hall '-P 2yb'
_symmetry_space_group_name_H-M 'P 1 21/m 1'
_cell_angle_alpha 90
_cell_angle_beta 113.87
_cell_angle_gamma 90
_cell_formula_units_Z 2
_cell_length_a 7.66
_cell_length_b 6.1
_cell_length_c 6.92
_cell_volume 295.687
_citation_journal_id_ASTM NATWAY
_cod_data_source_file Lundgren_NATWAY_1949_290.cif
_cod_data_source_block H4Cr1O7Th1
_cod_original_formula_sum 'H4 Cr1 O7 Th1'
_cod_database_code 1528706

loop_
_symmetry_equiv_pos_as_xyz
x,y,z
-x,y+1/2,-z
-x,-y,-z
x,-y-1/2,z

loop_
_atom_site_label
_atom_site_type_symbol
_atom_site_fract_x
_atom_site_fract_y
_atom_site_fract_z
_atom_site_occupancy
_atom_site_U_iso_or_equiv
O1 O-2 0.97 0 0.18 1 0.0
Cr1 Cr+6 0.47 0.25 0.72 1 0.0
O3 O-2 0.43 0.25 0.93 1 0.0
Th1 Th+4 0.183 0.25 0.113 1 0.0
O4 O-2 0.27 0.25 0.51 1 0.0
O2 O-2 0.59 0.04 0.72 1 0.0
O5 O-2 0.75 0.25 0.4 1 0.0
